data_4034025
loop_
_publ_author_name
'Manabe, Yumehiro'
'Uesaka, Mitsuharu'
'Yoneda, Tomoki'
'Inokuma, Yasuhide'

_publ_section_title
;
 Two-Step Transformation of Aliphatic Polyketones into \p-Conjugated
 Polyimines.
;
_journal_issue 16
_journal_name_full 'The Journal of organic chemistry'
_journal_page_first 9957
_journal_page_last 9964
_journal_paper_doi 10.1021/acs.joc.9b01119
_journal_volume 84
_journal_year 2019
_chemical_formula_moiety '2(C14 H24 Cd0.50 N4 O), 2(N O3), 4(C H1.50 N0.50)'
_chemical_formula_sum 'C32 H54 Cd N12 O8'
_chemical_formula_weight 847.27
_space_group_crystal_system tetragonal
_space_group_IT_number 85
_space_group_name_Hall '-P 4a'
_space_group_name_H-M_alt 'P 4/n :2'
_atom_sites_solution_hydrogens mixed
_audit_creation_method SHELXL-2018/3
_cell_angle_alpha 90
_cell_angle_beta 90
_cell_angle_gamma 90
_cell_formula_units_Z 2
_cell_length_a 15.0815(18)
_cell_length_b 15.0815(18)
_cell_length_c 8.9943(6)
_cell_measurement_reflns_used 17550
_cell_measurement_temperature 143(2)
_cell_measurement_theta_max 27.46
_cell_measurement_theta_min 1.91
_cell_volume 2045.8(4)
_computing_cell_refinement 'Rigaku RAPID AUTO'
_computing_data_collection 'Rigaku RAPID AUTO'
_computing_data_reduction 'Rigaku RAPID AUTO'
_computing_structure_refinement 'SHELXL-2018/3 (Sheldrick, 2018)'
_computing_structure_solution 'SHELXT 2018/2 (Sheldrick, 2018)'
_diffrn_ambient_temperature 143(2)
_diffrn_detector 'Image Plate'
_diffrn_detector_area_resol_mean 10
_diffrn_detector_type 'Rigaku IP'
_diffrn_measured_fraction_theta_full 1.000
_diffrn_measured_fraction_theta_max 1.000
_diffrn_measurement_device 'four-circle diffractometer'
_diffrn_measurement_device_type RAPID
_diffrn_measurement_method '\w scans'
_diffrn_radiation_monochromator graphite
_diffrn_radiation_probe x-ray
_diffrn_radiation_type MoK\a
_diffrn_radiation_wavelength 0.71075
_diffrn_reflns_av_R_equivalents 0.0372
_diffrn_reflns_av_unetI/netI 0.0197
_diffrn_reflns_Laue_measured_fraction_full 1.000
_diffrn_reflns_Laue_measured_fraction_max 1.000
_diffrn_reflns_limit_h_max 19
_diffrn_reflns_limit_h_min -19
_diffrn_reflns_limit_k_max 19
_diffrn_reflns_limit_k_min -19
_diffrn_reflns_limit_l_max 11
_diffrn_reflns_limit_l_min -11
_diffrn_reflns_number 19177
_diffrn_reflns_point_group_measured_fraction_full 1.000
_diffrn_reflns_point_group_measured_fraction_max 1.000
_diffrn_reflns_theta_full 25.242
_diffrn_reflns_theta_max 27.431
_diffrn_reflns_theta_min 1.910
_diffrn_source 'sealed X-ray tube'
_exptl_absorpt_coefficient_mu 0.594
_exptl_absorpt_correction_T_max 1.0000
_exptl_absorpt_correction_T_min 0.6942
_exptl_absorpt_correction_type multi-scan
_exptl_absorpt_process_details 'ABSCOR(Rigaku, 1995)'
_exptl_crystal_colour colourless
_exptl_crystal_density_diffrn 1.375
_exptl_crystal_density_method 'not measured'
_exptl_crystal_description block
_exptl_crystal_F_000 884
_exptl_crystal_size_max 0.350
_exptl_crystal_size_mid 0.140
_exptl_crystal_size_min 0.090
_refine_diff_density_max 0.518
_refine_diff_density_min -0.398
_refine_diff_density_rms 0.061
_refine_ls_extinction_method none
_refine_ls_goodness_of_fit_ref 1.040
_refine_ls_hydrogen_treatment mixed
_refine_ls_matrix_type full
_refine_ls_number_parameters 171
_refine_ls_number_reflns 2348
_refine_ls_number_restraints 6
_refine_ls_restrained_S_all 1.038
_refine_ls_R_factor_all 0.0319
_refine_ls_R_factor_gt 0.0287
_refine_ls_shift/su_max 0.001
_refine_ls_shift/su_mean 0.000
_refine_ls_structure_factor_coef Fsqd
_refine_ls_weighting_details 'w=1/[\s^2^(Fo^2^)+(0.0364P)^2^+1.6904P] where P=(Fo^2^+2Fc^2^)/3'
_refine_ls_weighting_scheme calc
_refine_ls_wR_factor_gt 0.0699
_refine_ls_wR_factor_ref 0.0713
_reflns_Friedel_coverage 0.000
_reflns_number_gt 2210
_reflns_number_total 2348
_reflns_threshold_expression 'I > 2\s(I)'
_cod_data_source_file jo9b01119_si_005.cif
_cod_data_source_block 2py_Cd
_cod_original_cell_volume 2045.8(5)
_cod_original_sg_symbol_H-M 'P 4/n'
_cod_database_code 4034025
_shelx_shelxl_version_number 2018/3
_shelx_space_group_comment
;
The symmetry employed for this shelxl refinement is uniquely defined
by the following loop, which should always be used as a source of
symmetry information in preference to the above space-group names.
They are only intended as comments.
;
_shelx_estimated_absorpt_t_min 0.819
_shelx_estimated_absorpt_t_max 0.948

loop_
_space_group_symop_operation_xyz
'x, y, z'
'-x+1/2, -y+1/2, z'
'-y+1/2, x, z'
'y, -x+1/2, z'
'-x, -y, -z'
'x-1/2, y-1/2, -z'
'y-1/2, -x, -z'
'-y, x-1/2, -z'

loop_
_atom_site_label
_atom_site_type_symbol
_atom_site_fract_x
_atom_site_fract_y
_atom_site_fract_z
_atom_site_U_iso_or_equiv
_atom_site_adp_type
_atom_site_occupancy
_atom_site_site_symmetry_order
_atom_site_calc_flag
_atom_site_refinement_flags_posn
_atom_site_refinement_flags_adp
_atom_site_refinement_flags_occupancy
_atom_site_disorder_assembly
_atom_site_disorder_group
C1 C 0.20815(14) 0.47774(14) 0.8918(2) 0.0307(4) Uani 1 1 d . . . . .
H1 H 0.185627 0.419050 0.919410 0.046 Uiso 1 1 calc R U . . .
H2 H 0.160535 0.512246 0.845466 0.046 Uiso 1 1 calc R U . . .
H3 H 0.229148 0.508572 0.981054 0.046 Uiso 1 1 calc R U . . .
C2 C 0.28255(13) 0.46769(13) 0.7852(2) 0.0258(4) Uani 1 1 d . . . . .
C3 C 0.33908(14) 0.54343(14) 0.7316(3) 0.0378(5) Uani 1 1 d . . . . .
C4 C 0.39945(14) 0.49190(14) 0.6317(3) 0.0372(5) Uani 1 1 d . . . . .
C5 C 0.47280(16) 0.53321(15) 0.5438(4) 0.0540(8) Uani 1 1 d . . . . .
H10 H 0.512538 0.565580 0.612610 0.065 Uiso 1 1 calc R U . . .
H11 H 0.447090 0.577007 0.474086 0.065 Uiso 1 1 calc R U . . .
N1 N 0.30697(10) 0.39398(10) 0.72732(19) 0.0245(3) Uani 1 1 d . . . . .
C6 C 0.2834(2) 0.61145(18) 0.6451(4) 0.0652(10) Uani 1 1 d . . . . .
H4 H 0.322131 0.658490 0.607231 0.098 Uiso 1 1 calc R U . . .
H5 H 0.238717 0.637273 0.711298 0.098 Uiso 1 1 calc R U . . .
H6 H 0.253854 0.581956 0.561596 0.098 Uiso 1 1 calc R U . . .
C7 C 0.3896(2) 0.5865(2) 0.8618(5) 0.0783(12) Uani 1 1 d . . . . .
H7 H 0.423797 0.541109 0.914565 0.118 Uiso 1 1 calc R U . . .
H8 H 0.347130 0.613857 0.930452 0.118 Uiso 1 1 calc R U . . .
H9 H 0.429900 0.632014 0.823358 0.118 Uiso 1 1 calc R U . . .
N2 N 0.38215(11) 0.40864(11) 0.6283(2) 0.0308(4) Uani 1 1 d . . . . .
Cd1 Cd 0.250000 0.250000 0.73492(3) 0.01791(9) Uani 1 4 d S T P . .
O1 O 0.250000 0.250000 1.0012(3) 0.0359(7) Uani 1 4 d DS T P . .
H1A H 0.291(4) 0.244(12) 1.064(8) 0.054 Uiso 0.25 1 d D U P A -1
H1B H 0.216(9) 0.207(7) 1.019(12) 0.054 Uiso 0.25 1 d D U P B -1
O2 O 0.250000 0.250000 0.4779(3) 0.0360(7) Uani 1 4 d DS T P . .
H2A H 0.21(3) 0.28(4) 0.426(19) 0.054 Uiso 0.25 1 d D U P C -2
H2B H 0.26(5) 0.202(12) 0.43(2) 0.054 Uiso 0.25 1 d D U P D -2
N3 N 0.0611(3) 0.3011(3) 0.2337(5) 0.0384(9) Uani 0.5 1 d . . P E -3
O3 O 0.1005(3) 0.3469(4) 0.1439(5) 0.0779(15) Uani 0.5 1 d . . P E -3
O4 O 0.1022(9) 0.2410(5) 0.2866(13) 0.170(6) Uani 0.5 1 d . . P E -3
O5 O -0.0203(6) 0.3118(5) 0.2577(10) 0.0397(15) Uani 0.5 1 d . . P E -3
N4 N -0.0784(5) 0.3365(5) 0.2274(7) 0.0783(19) Uani 0.5 1 d . . P F -4
C8 C -0.0012(15) 0.3121(15) 0.264(2) 0.106(8) Uani 0.5 1 d . . P F -4
C9 C 0.0697(4) 0.2678(6) 0.3216(8) 0.0476(16) Uani 0.5 1 d . . P F -4
H12 H 0.056702 0.250354 0.424246 0.071 Uiso 0.5 1 calc R U P F -4
H13 H 0.121921 0.306541 0.320212 0.071 Uiso 0.5 1 calc R U P F -4
H14 H 0.081512 0.214806 0.261843 0.071 Uiso 0.5 1 calc R U P F -4

loop_
_atom_site_aniso_label
_atom_site_aniso_U_11
_atom_site_aniso_U_22
_atom_site_aniso_U_33
_atom_site_aniso_U_23
_atom_site_aniso_U_13
_atom_site_aniso_U_12
C1 0.0353(11) 0.0262(10) 0.0307(10) -0.0054(8) 0.0030(8) 0.0001(8)
C2 0.0218(9) 0.0209(9) 0.0347(10) -0.0007(7) -0.0042(8) -0.0023(7)
C3 0.0262(10) 0.0185(9) 0.0685(16) -0.0022(10) 0.0063(10) -0.0037(8)
C4 0.0207(10) 0.0212(10) 0.0695(16) 0.0044(10) 0.0086(10) -0.0011(8)
C5 0.0301(12) 0.0211(11) 0.111(2) 0.0056(13) 0.0302(14) -0.0028(9)
N1 0.0190(7) 0.0194(7) 0.0351(8) 0.0013(6) 0.0025(6) -0.0023(6)
C6 0.0562(17) 0.0336(13) 0.106(3) 0.0322(15) 0.0433(17) 0.0204(12)
C7 0.0500(18) 0.060(2) 0.125(3) -0.049(2) 0.0058(19) -0.0269(15)
N2 0.0184(8) 0.0219(8) 0.0523(11) 0.0039(7) 0.0087(7) -0.0019(6)
Cd1 0.01519(10) 0.01519(10) 0.02335(14) 0.000 0.000 0.000
O1 0.0408(11) 0.0408(11) 0.0259(15) 0.000 0.000 0.000
O2 0.0415(11) 0.0415(11) 0.0250(15) 0.000 0.000 0.000
N3 0.037(3) 0.042(2) 0.036(2) -0.0152(19) -0.0003(19) 0.0012(18)
O3 0.075(3) 0.104(4) 0.054(2) -0.011(3) 0.010(2) -0.048(3)
O4 0.225(11) 0.073(5) 0.211(10) -0.055(5) -0.170(9) 0.056(6)
O5 0.021(3) 0.051(3) 0.048(3) -0.008(2) 0.009(2) -0.001(2)
N4 0.067(4) 0.099(5) 0.069(4) 0.002(3) 0.004(3) 0.031(4)
C8 0.060(12) 0.168(15) 0.089(9) -0.078(9) 0.024(7) -0.034(9)
C9 0.034(3) 0.071(5) 0.038(3) -0.006(3) 0.001(3) -0.012(3)

loop_
_atom_type_symbol
_atom_type_description
_atom_type_scat_dispersion_real
_atom_type_scat_dispersion_imag
_atom_type_scat_source
C C 0.0033 0.0016 'International Tables Vol C Tables 4.2.6.8 and 6.1.1.4'
H H 0.0000 0.0000 'International Tables Vol C Tables 4.2.6.8 and 6.1.1.4'
N N 0.0061 0.0033 'International Tables Vol C Tables 4.2.6.8 and 6.1.1.4'
O O 0.0106 0.0060 'International Tables Vol C Tables 4.2.6.8 and 6.1.1.4'
Cd Cd -0.8075 1.2024 'International Tables Vol C Tables 4.2.6.8 and 6.1.1.4'

loop_
_geom_angle_atom_site_label_1
_geom_angle_atom_site_label_2
_geom_angle_atom_site_label_3
_geom_angle
_geom_angle_site_symmetry_1
_geom_angle_site_symmetry_3
N1 C2 C1 124.65(18) . .
N1 C2 C3 111.43(18) . .
C1 C2 C3 123.92(18) . .
C4 C3 C2 98.21(16) . .
C4 C3 C6 112.0(2) . .
C2 C3 C6 111.06(19) . .
C4 C3 C7 112.0(2) . .
C2 C3 C7 110.9(2) . .
C6 C3 C7 111.9(3) . .
N2 C4 C5 123.1(2) . .
N2 C4 C3 113.50(18) . .
C5 C4 C3 123.42(19) . .
C4 C5 C5 113.6(2) . 5_666
C2 N1 N2 109.87(15) . .
C2 N1 Cd1 133.52(13) . .
N2 N1 Cd1 116.41(11) . .
C4 N2 N1 106.99(17) . .
O2 Cd1 N1 88.32(4) . .
O2 Cd1 N1 88.32(4) . 2
N1 Cd1 N1 176.64(8) . 2
O2 Cd1 N1 88.32(4) . 3
N1 Cd1 N1 89.950(3) . 3
N1 Cd1 N1 89.951(3) 2 3
O2 Cd1 N1 88.32(4) . 4
N1 Cd1 N1 89.952(3) . 4
N1 Cd1 N1 89.951(3) 2 4
N1 Cd1 N1 176.64(8) 3 4
O2 Cd1 O1 180.0 . .
N1 Cd1 O1 91.68(4) . .
N1 Cd1 O1 91.68(4) 2 .
N1 Cd1 O1 91.68(4) 3 .
N1 Cd1 O1 91.68(4) 4 .
O4 N3 O3 116.1(9) . .
O4 N3 O5 122.4(10) . .
O3 N3 O5 121.2(6) . .
N4 C8 C9 164(2) . .

loop_
_geom_bond_atom_site_label_1
_geom_bond_atom_site_label_2
_geom_bond_distance
_geom_bond_site_symmetry_2
C1 C2 1.484(3) .
C2 N1 1.282(3) .
C2 C3 1.505(3) .
C3 C4 1.497(3) .
C3 C6 1.537(4) .
C3 C7 1.541(4) .
C4 N2 1.283(3) .
C4 C5 1.495(3) .
C5 C5 1.516(5) 5_666
N1 N2 1.458(2) .
N1 Cd1 2.3362(16) .
Cd1 O2 2.312(3) .
Cd1 O1 2.395(3) .
N3 O4 1.197(9) .
N3 O3 1.218(6) .
N3 O5 1.257(10) .
N4 C8 1.26(2) .
C8 C9 1.36(3) .

loop_
_geom_torsion_atom_site_label_1
_geom_torsion_atom_site_label_2
_geom_torsion_atom_site_label_3
_geom_torsion_atom_site_label_4
_geom_torsion
_geom_torsion_site_symmetry_4
N1 C2 C3 C4 -0.2(2) .
C1 C2 C3 C4 179.8(2) .
N1 C2 C3 C6 117.3(2) .
C1 C2 C3 C6 -62.7(3) .
N1 C2 C3 C7 -117.6(2) .
C1 C2 C3 C7 62.4(3) .
C2 C3 C4 N2 0.1(3) .
C6 C3 C4 N2 -116.6(3) .
C7 C3 C4 N2 116.7(3) .
C2 C3 C4 C5 -180.0(2) .
C6 C3 C4 C5 63.3(3) .
C7 C3 C4 C5 -63.4(4) .
N2 C4 C5 C5 -2.6(5) 5_666
C3 C4 C5 C5 177.5(3) 5_666
C1 C2 N1 N2 -179.81(18) .
C3 C2 N1 N2 0.1(2) .
C1 C2 N1 Cd1 5.7(3) .
C3 C2 N1 Cd1 -174.34(15) .
C5 C4 N2 N1 -180.0(2) .
C3 C4 N2 N1 -0.1(3) .
C2 N1 N2 C4 0.0(2) .
Cd1 N1 N2 C4 175.49(15) .
